data_7153460
loop_
_publ_author_name
'Kumar, Varun'
'Raghavaiah, Pallepogu'
'Mobin, Shaikh M.'
'Nair, Vipin A.'

_publ_section_title
;
 Diastereoselective syntheses of
 3-aryl-5-(arylalkyl)-6-methyl-1-(1-phenylethyl)thioxotetrahydropyrimidin-4(1H)-ones:
 a stereochemical perspective from endo and exocyclic chiral centres.
;
_journal_issue 21
_journal_name_full 'Organic &amp; biomolecular chemistry'
_journal_page_first 4960
_journal_page_last 4970
_journal_paper_doi 10.1039/c0ob00230e
_journal_volume 8
_journal_year 2010
_chemical_formula_sum 'C20 H18 Cl N3 O S'
_chemical_formula_weight 383.88
_chemical_name_systematic
;
?
;
_space_group_IT_number 19
_symmetry_cell_setting orthorhombic
_symmetry_space_group_name_Hall 'P 2ac 2ab'
_symmetry_space_group_name_H-M 'P 21 21 21'
_atom_sites_solution_hydrogens geom
_atom_sites_solution_primary direct
_atom_sites_solution_secondary difmap
_audit_creation_method SHELXL-97
_cell_angle_alpha 90.00
_cell_angle_beta 90.00
_cell_angle_gamma 90.00
_cell_formula_units_Z 4
_cell_length_a 7.2935(2)
_cell_length_b 12.3730(3)
_cell_length_c 20.6291(5)
_cell_measurement_reflns_used 7258
_cell_measurement_temperature 150(2)
_cell_measurement_theta_max 32.6512
_cell_measurement_theta_min 3.3811
_cell_volume 1861.62(8)
_computing_cell_refinement 'CrysAlis RED, Oxford Diffraction Ltd.,'
_computing_data_collection 'CrysAlis CCD, Oxford Diffraction Ltd.,'
_computing_data_reduction 'CrysAlis RED, Oxford Diffraction Ltd.,'
_computing_molecular_graphics Ortep3
_computing_publication_material Shelx97
_computing_structure_refinement 'SHELXL-97 (Sheldrick, 1997)'
_computing_structure_solution 'SHELXS-97 (Sheldrick, 1997)'
_diffrn_ambient_temperature 150(2)
_diffrn_detector_area_resol_mean 15.9948
_diffrn_measured_fraction_theta_full 0.997
_diffrn_measured_fraction_theta_max 0.997
_diffrn_measurement_device_type 'OXFORD DIFFRACTION XCALIBUR-S'
_diffrn_measurement_method \w/q-scan
_diffrn_radiation_monochromator graphite
_diffrn_radiation_source 'Enhance (Mo) X-ray Source'
_diffrn_radiation_type MoK\a
_diffrn_radiation_wavelength 0.71073
_diffrn_reflns_av_R_equivalents 0.0208
_diffrn_reflns_av_sigmaI/netI 0.0245
_diffrn_reflns_limit_h_max 7
_diffrn_reflns_limit_h_min -8
_diffrn_reflns_limit_k_max 14
_diffrn_reflns_limit_k_min -10
_diffrn_reflns_limit_l_max 24
_diffrn_reflns_limit_l_min -24
_diffrn_reflns_number 8067
_diffrn_reflns_theta_full 25.00
_diffrn_reflns_theta_max 25.00
_diffrn_reflns_theta_min 3.39
_exptl_absorpt_coefficient_mu 0.331
_exptl_absorpt_correction_T_max 0.9582
_exptl_absorpt_correction_T_min 0.9129
_exptl_absorpt_correction_type multi-scan
_exptl_absorpt_process_details
;
CrysAlis RED, Oxford Diffraction Ltd.,
Version 1.171.32.15 (release 10-01-2008 CrysAlis171 .NET)
(compiled Jan 10 2008,16:37:18)
Empirical absorption correction using spherical harmonics,
implemented in SCALE3 ABSPACK scaling algorithm.
;
_exptl_crystal_colour colorless
_exptl_crystal_density_diffrn 1.370
_exptl_crystal_density_method 'not measured'
_exptl_crystal_description block
_exptl_crystal_F_000 800
_exptl_crystal_size_max 0.28
_exptl_crystal_size_mid 0.23
_exptl_crystal_size_min 0.13
_refine_diff_density_max 0.169
_refine_diff_density_min -0.211
_refine_diff_density_rms 0.035
_refine_ls_abs_structure_details 'Flack H D (1983), Acta Cryst. A39, 876-881'
_refine_ls_abs_structure_Flack 0.06(5)
_refine_ls_extinction_method none
_refine_ls_goodness_of_fit_ref 1.040
_refine_ls_hydrogen_treatment riding
_refine_ls_matrix_type full
_refine_ls_number_parameters 237
_refine_ls_number_reflns 3272
_refine_ls_number_restraints 0
_refine_ls_restrained_S_all 1.040
_refine_ls_R_factor_all 0.0283
_refine_ls_R_factor_gt 0.0254
_refine_ls_shift/su_max 0.001
_refine_ls_shift/su_mean 0.000
_refine_ls_structure_factor_coef Fsqd
_refine_ls_weighting_details 'calc w=1/[\s^2^(Fo^2^)+(0.0396P)^2^+0.1561P] where P=(Fo^2^+2Fc^2^)/3'
_refine_ls_weighting_scheme calc
_refine_ls_wR_factor_gt 0.0643
_refine_ls_wR_factor_ref 0.0652
_reflns_number_gt 3053
_reflns_number_total 3272
_reflns_threshold_expression >2sigma(I)
_cod_data_source_file c0ob00230e.txt
_cod_data_source_block niper2
_cod_depositor_comments
;
The following automatic conversions were performed:

'_symmetry_cell_setting' value 'Orthorhombic' changed to
'orthorhombic' according to
/home/saulius/struct/CIF-dictionaries/cif_core.dic dictionary named
'cif_core.dic' version 2.4.2 from 2011-04-26.

Automatic conversion script
Id: cif_fix_values 1891 2012-01-12 08:04:46Z andrius 
;
_cod_database_code 7153460

loop_
_symmetry_equiv_pos_as_xyz
'x, y, z'
'-x+1/2, -y, z+1/2'
'-x, y+1/2, -z+1/2'
'x+1/2, -y+1/2, -z'

loop_
_atom_site_label
_atom_site_type_symbol
_atom_site_fract_x
_atom_site_fract_y
_atom_site_fract_z
_atom_site_U_iso_or_equiv
_atom_site_adp_type
_atom_site_occupancy
_atom_site_symmetry_multiplicity
_atom_site_calc_flag
_atom_site_refinement_flags
S1 S 0.69640(6) 1.00439(4) 0.986280(19) 0.02756(12) Uani 1 1 d .
Cl2 Cl 0.03415(7) 0.99863(4) 0.83723(2) 0.03541(13) Uani 1 1 d .
O1 O 0.13314(19) 0.90212(11) 1.10180(6) 0.0329(3) Uani 1 1 d .
N1 N 0.3852(2) 0.96561(11) 1.05040(6) 0.0211(3) Uani 1 1 d .
N2 N 0.5902(2) 1.08218(12) 1.10129(7) 0.0205(3) Uani 1 1 d .
N3 N 0.0828(3) 0.71892(13) 0.77664(8) 0.0345(4) Uani 1 1 d .
C1 C 0.1904(3) 0.81406(13) 0.88145(8) 0.0199(4) Uani 1 1 d .
C2 C 0.2915(3) 0.75502(14) 0.92645(8) 0.0230(4) Uani 1 1 d .
H2 H 0.3154 0.6806 0.9190 0.028 Uiso 1 1 calc R
C3 C 0.3573(3) 0.80423(14) 0.98187(8) 0.0235(4) Uani 1 1 d .
H3 H 0.4263 0.7640 1.0126 0.028 Uiso 1 1 calc R
C4 C 0.3219(2) 0.91228(14) 0.99227(8) 0.0212(4) Uani 1 1 d .
C5 C 0.2176(3) 0.97178(14) 0.94910(8) 0.0228(4) Uani 1 1 d .
H5 H 0.1897 1.0453 0.9579 0.027 Uiso 1 1 calc R
C6 C 0.1547(3) 0.92330(14) 0.89327(8) 0.0219(4) Uani 1 1 d .
C7 C 0.1285(3) 0.76284(14) 0.82259(9) 0.0243(4) Uani 1 1 d .
C8 C 0.2730(3) 0.95435(14) 1.10533(8) 0.0231(4) Uani 1 1 d .
C9 C 0.3406(2) 1.01045(15) 1.16477(7) 0.0246(4) Uani 1 1 d .
H9A H 0.4240 0.9619 1.1890 0.030 Uiso 1 1 calc R
H9B H 0.2356 1.0284 1.1932 0.030 Uiso 1 1 calc R
C10 C 0.4417(3) 1.11316(15) 1.14636(8) 0.0243(4) Uani 1 1 d .
H10 H 0.4985 1.1440 1.1864 0.029 Uiso 1 1 calc R
C11 C 0.3135(3) 1.19786(16) 1.11743(10) 0.0327(4) Uani 1 1 d .
H11A H 0.3848 1.2613 1.1043 0.049 Uiso 1 1 calc R
H11B H 0.2223 1.2192 1.1499 0.049 Uiso 1 1 calc R
H11C H 0.2511 1.1675 1.0795 0.049 Uiso 1 1 calc R
C12 C 0.5556(2) 1.01999(13) 1.04951(8) 0.0207(4) Uani 1 1 d .
C13 C 0.7757(3) 1.13076(14) 1.11089(8) 0.0223(4) Uani 1 1 d .
H13 H 0.8646 1.0865 1.0852 0.027 Uiso 1 1 calc R
C14 C 0.7813(3) 1.24508(16) 1.08370(9) 0.0344(5) Uani 1 1 d .
H14A H 0.7421 1.2441 1.0383 0.052 Uiso 1 1 calc R
H14B H 0.9066 1.2733 1.0865 0.052 Uiso 1 1 calc R
H14C H 0.6987 1.2915 1.1088 0.052 Uiso 1 1 calc R
C15 C 0.8289(2) 1.11995(13) 1.18168(8) 0.0200(4) Uani 1 1 d .
C16 C 0.8555(3) 1.20800(15) 1.22240(9) 0.0281(4) Uani 1 1 d .
H16 H 0.8423 1.2792 1.2058 0.034 Uiso 1 1 calc R
C17 C 0.9011(3) 1.19304(18) 1.28677(10) 0.0370(5) Uani 1 1 d .
H17 H 0.9203 1.2541 1.3139 0.044 Uiso 1 1 calc R
C18 C 0.9189(3) 1.09069(19) 1.31212(10) 0.0360(5) Uani 1 1 d .
H18 H 0.9485 1.0809 1.3566 0.043 Uiso 1 1 calc R
C19 C 0.8933(2) 1.00209(19) 1.27218(9) 0.0328(4) Uani 1 1 d .
H19 H 0.9062 0.9311 1.2892 0.039 Uiso 1 1 calc R
C20 C 0.8492(2) 1.01653(15) 1.20759(8) 0.0250(4) Uani 1 1 d .
H20 H 0.8325 0.9552 1.1805 0.030 Uiso 1 1 calc R

loop_
_atom_site_aniso_label
_atom_site_aniso_U_11
_atom_site_aniso_U_22
_atom_site_aniso_U_33
_atom_site_aniso_U_23
_atom_site_aniso_U_13
_atom_site_aniso_U_12
S1 0.0270(2) 0.0371(2) 0.0186(2) -0.0049(2) 0.00512(16) -0.0054(3)
Cl2 0.0462(3) 0.0328(2) 0.0273(2) 0.0005(2) -0.01599(19) 0.0103(3)
O1 0.0299(8) 0.0420(8) 0.0269(7) -0.0009(6) 0.0049(6) -0.0123(7)
N1 0.0218(8) 0.0270(8) 0.0145(7) 0.0004(5) -0.0016(6) -0.0029(6)
N2 0.0180(8) 0.0269(7) 0.0165(7) -0.0018(6) -0.0008(6) -0.0003(6)
N3 0.0424(11) 0.0314(8) 0.0297(9) -0.0037(8) -0.0083(8) 0.0007(8)
C1 0.0199(9) 0.0232(8) 0.0166(8) -0.0009(6) 0.0014(7) -0.0029(8)
C2 0.0240(11) 0.0200(9) 0.0249(9) 0.0011(7) 0.0016(8) 0.0016(8)
C3 0.0229(10) 0.0270(9) 0.0205(9) 0.0049(7) -0.0030(7) 0.0015(8)
C4 0.0186(9) 0.0296(9) 0.0153(8) 0.0004(7) 0.0023(7) -0.0024(8)
C5 0.0262(10) 0.0208(9) 0.0212(9) 0.0003(7) -0.0005(7) -0.0010(7)
C6 0.0207(9) 0.0271(9) 0.0178(8) 0.0043(7) -0.0018(7) 0.0006(8)
C7 0.0246(10) 0.0244(9) 0.0240(9) 0.0008(8) -0.0015(8) 0.0003(8)
C8 0.0224(10) 0.0259(9) 0.0210(9) 0.0048(7) 0.0006(7) 0.0015(8)
C9 0.0212(9) 0.0356(10) 0.0170(8) -0.0004(8) 0.0015(6) 0.0017(9)
C10 0.0186(10) 0.0346(10) 0.0198(9) -0.0061(7) -0.0013(7) 0.0017(8)
C11 0.0260(10) 0.0355(11) 0.0367(10) -0.0031(9) 0.0005(9) 0.0059(9)
C12 0.0218(9) 0.0231(10) 0.0171(8) 0.0028(7) -0.0034(7) -0.0004(8)
C13 0.0184(9) 0.0258(9) 0.0228(9) -0.0015(7) 0.0001(7) -0.0024(7)
C14 0.0355(13) 0.0368(11) 0.0309(11) 0.0100(8) -0.0031(9) -0.0096(10)
C15 0.0129(9) 0.0260(9) 0.0212(8) -0.0034(7) 0.0019(7) -0.0016(7)
C16 0.0231(10) 0.0292(10) 0.0320(10) -0.0056(8) -0.0024(8) -0.0016(8)
C17 0.0280(11) 0.0541(13) 0.0289(11) -0.0176(10) -0.0043(9) -0.0070(10)
C18 0.0218(11) 0.0650(15) 0.0212(10) 0.0007(10) -0.0023(8) -0.0046(11)
C19 0.0217(9) 0.0463(11) 0.0304(9) 0.0130(10) -0.0005(7) 0.0006(11)
C20 0.0197(9) 0.0266(10) 0.0286(9) -0.0011(8) 0.0009(7) 0.0002(8)

loop_
_atom_type_symbol
_atom_type_description
_atom_type_scat_dispersion_real
_atom_type_scat_dispersion_imag
_atom_type_scat_source
C C 0.0033 0.0016 'International Tables Vol C Tables 4.2.6.8 and 6.1.1.4'
H H 0.0000 0.0000 'International Tables Vol C Tables 4.2.6.8 and 6.1.1.4'
N N 0.0061 0.0033 'International Tables Vol C Tables 4.2.6.8 and 6.1.1.4'
O O 0.0106 0.0060 'International Tables Vol C Tables 4.2.6.8 and 6.1.1.4'
Cl Cl 0.1484 0.1585 'International Tables Vol C Tables 4.2.6.8 and 6.1.1.4'
S S 0.1246 0.1234 'International Tables Vol C Tables 4.2.6.8 and 6.1.1.4'

loop_
_geom_angle_atom_site_label_1
_geom_angle_atom_site_label_2
_geom_angle_atom_site_label_3
_geom_angle
C8 N1 C12 124.74(14)
C8 N1 C4 116.01(14)
C12 N1 C4 119.18(13)
C12 N2 C10 120.78(15)
C12 N2 C13 120.49(14)
C10 N2 C13 118.44(14)
C2 C1 C6 119.31(15)
C2 C1 C7 119.78(15)
C6 C1 C7 120.89(15)
C3 C2 C1 120.29(16)
C3 C2 H2 119.9
C1 C2 H2 119.9
C4 C3 C2 119.44(16)
C4 C3 H3 120.3
C2 C3 H3 120.3
C3 C4 C5 121.26(16)
C3 C4 N1 120.83(15)
C5 C4 N1 117.84(15)
C6 C5 C4 119.32(16)
C6 C5 H5 120.3
C4 C5 H5 120.3
C5 C6 C1 120.33(15)
C5 C6 Cl2 119.65(13)
C1 C6 Cl2 120.02(13)
N3 C7 C1 177.48(19)
O1 C8 N1 119.70(16)
O1 C8 C9 125.19(16)
N1 C8 C9 115.10(15)
C8 C9 C10 110.13(14)
C8 C9 H9A 109.6
C10 C9 H9A 109.6
C8 C9 H9B 109.6
C10 C9 H9B 109.6
H9A C9 H9B 108.1
N2 C10 C9 107.23(14)
N2 C10 C11 112.40(15)
C9 C10 C11 112.06(16)
N2 C10 H10 108.3
C9 C10 H10 108.3
C11 C10 H10 108.3
C10 C11 H11A 109.5
C10 C11 H11B 109.5
H11A C11 H11B 109.5
C10 C11 H11C 109.5
H11A C11 H11C 109.5
H11B C11 H11C 109.5
N2 C12 N1 115.38(14)
N2 C12 S1 124.91(14)
N1 C12 S1 119.71(12)
N2 C13 C15 108.89(14)
N2 C13 C14 110.44(15)
C15 C13 C14 115.47(15)
N2 C13 H13 107.2
C15 C13 H13 107.2
C14 C13 H13 107.2
C13 C14 H14A 109.5
C13 C14 H14B 109.5
H14A C14 H14B 109.5
C13 C14 H14C 109.5
H14A C14 H14C 109.5
H14B C14 H14C 109.5
C16 C15 C20 118.22(16)
C16 C15 C13 123.27(16)
C20 C15 C13 118.49(15)
C17 C16 C15 120.64(18)
C17 C16 H16 119.7
C15 C16 H16 119.7
C18 C17 C16 120.75(19)
C18 C17 H17 119.6
C16 C17 H17 119.6
C17 C18 C19 119.33(18)
C17 C18 H18 120.3
C19 C18 H18 120.3
C20 C19 C18 120.2(2)
C20 C19 H19 119.9
C18 C19 H19 119.9
C19 C20 C15 120.85(18)
C19 C20 H20 119.6
C15 C20 H20 119.6

loop_
_geom_bond_atom_site_label_1
_geom_bond_atom_site_label_2
_geom_bond_distance
S1 C12 1.6713(17)
Cl2 C6 1.7259(17)
O1 C8 1.210(2)
N1 C8 1.405(2)
N1 C12 1.414(2)
N1 C4 1.444(2)
N2 C12 1.341(2)
N2 C10 1.478(2)
N2 C13 1.494(2)
N3 C7 1.142(2)
C1 C2 1.393(2)
C1 C6 1.398(2)
C1 C7 1.442(2)
C2 C3 1.381(2)
C2 H2 0.9500
C3 C4 1.378(3)
C3 H3 0.9500
C4 C5 1.383(2)
C5 C6 1.377(2)
C5 H5 0.9500
C8 C9 1.493(2)
C9 C10 1.517(3)
C9 H9A 0.9900
C9 H9B 0.9900
C10 C11 1.526(3)
C10 H10 1.0000
C11 H11A 0.9800
C11 H11B 0.9800
C11 H11C 0.9800
C13 C15 1.517(2)
C13 C14 1.522(3)
C13 H13 1.0000
C14 H14A 0.9800
C14 H14B 0.9800
C14 H14C 0.9800
C15 C16 1.389(2)
C15 C20 1.395(2)
C16 C17 1.381(3)
C16 H16 0.9500
C17 C18 1.376(3)
C17 H17 0.9500
C18 C19 1.384(3)
C18 H18 0.9500
C19 C20 1.382(2)
C19 H19 0.9500
C20 H20 0.9500

loop_
_geom_torsion_atom_site_label_1
_geom_torsion_atom_site_label_2
_geom_torsion_atom_site_label_3
_geom_torsion_atom_site_label_4
_geom_torsion
C6 C1 C2 C3 -0.6(3)
C7 C1 C2 C3 177.64(17)
C1 C2 C3 C4 0.0(3)
C2 C3 C4 C5 1.7(3)
C2 C3 C4 N1 178.62(16)
C8 N1 C4 C3 -83.6(2)
C12 N1 C4 C3 93.5(2)
C8 N1 C4 C5 93.41(19)
C12 N1 C4 C5 -89.6(2)
C3 C4 C5 C6 -2.9(3)
N1 C4 C5 C6 -179.84(16)
C4 C5 C6 C1 2.2(3)
C4 C5 C6 Cl2 -176.81(14)
C2 C1 C6 C5 -0.5(3)
C7 C1 C6 C5 -178.76(17)
C2 C1 C6 Cl2 178.52(15)
C7 C1 C6 Cl2 0.3(2)
C2 C1 C7 N3 -4(5)
C6 C1 C7 N3 175(5)
C12 N1 C8 O1 -176.73(16)
C4 N1 C8 O1 0.1(2)
C12 N1 C8 C9 3.4(2)
C4 N1 C8 C9 -179.77(15)
O1 C8 C9 C10 -146.99(17)
N1 C8 C9 C10 32.9(2)
C12 N2 C10 C9 50.3(2)
C13 N2 C10 C9 -135.87(15)
C12 N2 C10 C11 -73.3(2)
C13 N2 C10 C11 100.54(18)
C8 C9 C10 N2 -56.34(19)
C8 C9 C10 C11 67.46(19)
C10 N2 C12 N1 -15.3(2)
C13 N2 C12 N1 170.97(14)
C10 N2 C12 S1 164.31(13)
C13 N2 C12 S1 -9.4(2)
C8 N1 C12 N2 -14.0(2)
C4 N1 C12 N2 169.27(15)
C8 N1 C12 S1 166.38(13)
C4 N1 C12 S1 -10.4(2)
C12 N2 C13 C15 -137.44(15)
C10 N2 C13 C15 48.69(19)
C12 N2 C13 C14 94.80(18)
C10 N2 C13 C14 -79.08(19)
N2 C13 C15 C16 -115.83(19)
C14 C13 C15 C16 9.0(3)
N2 C13 C15 C20 63.0(2)
C14 C13 C15 C20 -172.08(17)
C20 C15 C16 C17 0.1(3)
C13 C15 C16 C17 178.96(18)
C15 C16 C17 C18 -0.8(3)
C16 C17 C18 C19 0.9(3)
C17 C18 C19 C20 -0.4(3)
C18 C19 C20 C15 -0.3(3)
C16 C15 C20 C19 0.4(3)
C13 C15 C20 C19 -178.49(16)
